data_2233296
loop_
_publ_author_name
'Eshtiagh-Hosseini, H.'
'Mirzaei, M.'
'Mousavinezhad, A.'
'Necas, M.'
'Mague, J. T.'

_publ_section_title
;
 Bis(\m-pyridine-2,3-dicarboxylato)bis[aqua(3-carboxypyridine-2-carboxylato)indium(III)]
 tetrahydrate
;
_journal_coeditor_code SU2349
_journal_issue 1
_journal_name_full 'Acta Crystallographica Section E'
_journal_page_first m71
_journal_page_last m72
_journal_paper_doi 10.1107/S1600536811053566
_journal_volume 68
_journal_year 2012
_chemical_formula_iupac '[In2 (C7 H3 N O4)2 (C7 H4 N O4)2 (H2 O)2], 4H2 O'
_chemical_formula_moiety 'C28 H18 In2 N4 O18, 4(H2 O)'
_chemical_formula_sum 'C28 H26 In2 N4 O22'
_chemical_formula_weight 1000.17
_chemical_name_systematic
;
bis(\m-pyridine-2,3-dicarboxylato)bis[aqua(3-carboxypyridine-2-
carboxylato)indium(III)] tetrahydrate
;
_space_group_IT_number 2
_symmetry_cell_setting triclinic
_symmetry_space_group_name_Hall '-P 1'
_symmetry_space_group_name_H-M 'P -1'
_atom_sites_solution_hydrogens geom
_atom_sites_solution_primary direct
_atom_sites_solution_secondary difmap
_audit_creation_method SHELXL-97
_cell_angle_alpha 110.069(4)
_cell_angle_beta 96.236(3)
_cell_angle_gamma 109.076(3)
_cell_formula_units_Z 1
_cell_length_a 8.0166(3)
_cell_length_b 10.0890(4)
_cell_length_c 11.9838(5)
_cell_measurement_reflns_used 8569
_cell_measurement_temperature 120(2)
_cell_measurement_theta_max 27.1860
_cell_measurement_theta_min 2.8404
_cell_volume 833.36(7)
_computing_cell_refinement 'CrysAlis CCD (Oxford Diffraction, 2009)'
_computing_data_collection 'CrysAlis CCD (Oxford Diffraction, 2009)'
_computing_data_reduction 'CrysAlis RED (Oxford Diffraction, 2009)'
_computing_molecular_graphics 'SHELXTL (Sheldrick, 2008)'
_computing_publication_material 'SHELXTL (Sheldrick, 2008)'
_computing_structure_refinement 'SHELXL97 (Sheldrick, 2008)'
_computing_structure_solution 'SHELXS97 (Sheldrick, 2008)'
_diffrn_ambient_temperature 120(2)
_diffrn_detector_area_resol_mean 8.4353
_diffrn_measured_fraction_theta_full 0.992
_diffrn_measured_fraction_theta_max 0.902
_diffrn_measurement_device_type
;
Oxford Diffraction Xcalibur diffractometer with a Sapphire2
detector
;
_diffrn_measurement_method '\w scan'
_diffrn_radiation_monochromator graphite
_diffrn_radiation_source 'Enhance (Mo) X-ray Source'
_diffrn_radiation_type MoK\a
_diffrn_radiation_wavelength 0.71073
_diffrn_reflns_av_R_equivalents 0.0133
_diffrn_reflns_av_sigmaI/netI 0.0185
_diffrn_reflns_limit_h_max 10
_diffrn_reflns_limit_h_min -8
_diffrn_reflns_limit_k_max 12
_diffrn_reflns_limit_k_min -12
_diffrn_reflns_limit_l_max 15
_diffrn_reflns_limit_l_min -15
_diffrn_reflns_number 10774
_diffrn_reflns_theta_full 25.60
_diffrn_reflns_theta_max 27.23
_diffrn_reflns_theta_min 3.26
_diffrn_standards_number 0
_exptl_absorpt_coefficient_mu 1.487
_exptl_absorpt_correction_T_max 0.6640
_exptl_absorpt_correction_T_min 0.5877
_exptl_absorpt_correction_type multi-scan
_exptl_absorpt_process_details '(CrysAlis RED; Oxford Diffraction, 2009)'
_exptl_crystal_colour Colourless
_exptl_crystal_density_diffrn 1.993
_exptl_crystal_density_method 'not measured'
_exptl_crystal_description Block
_exptl_crystal_F_000 496
_exptl_crystal_size_max 0.40
_exptl_crystal_size_mid 0.30
_exptl_crystal_size_min 0.30
_refine_diff_density_max 0.381
_refine_diff_density_min -0.308
_refine_ls_extinction_coef 0.0083(5)
_refine_ls_extinction_expression Fc^*^=kFc[1+0.001xFc^2^\l^3^/sin(2\q)]^-1/4^
_refine_ls_extinction_method 'SHELXL97 (Sheldrick, 2008)'
_refine_ls_goodness_of_fit_ref 1.099
_refine_ls_hydrogen_treatment constr
_refine_ls_matrix_type full
_refine_ls_number_parameters 254
_refine_ls_number_reflns 3373
_refine_ls_number_restraints 0
_refine_ls_restrained_S_all 1.099
_refine_ls_R_factor_all 0.0176
_refine_ls_R_factor_gt 0.0155
_refine_ls_shift/su_max 0.002
_refine_ls_shift/su_mean 0.000
_refine_ls_structure_factor_coef Fsqd
_refine_ls_weighting_details 'calc w=1/[\s^2^(Fo^2^)+(0.0197P)^2^+0.3217P] where P=(Fo^2^+2Fc^2^)/3'
_refine_ls_weighting_scheme calc
_refine_ls_wR_factor_gt 0.0389
_refine_ls_wR_factor_ref 0.0394
_reflns_number_gt 3168
_reflns_number_total 3373
_reflns_threshold_expression I>2sigma(I)
_cod_data_source_file su2349.cif
_cod_data_source_block I
_cod_original_cell_volume 833.36(6)
_cod_database_code 2233296
_cod_database_fobs_code 2233296

loop_
_symmetry_equiv_pos_as_xyz
'x, y, z'
'-x, -y, -z'

loop_
_atom_site_type_symbol
_atom_site_label
_atom_site_fract_x
_atom_site_fract_y
_atom_site_fract_z
_atom_site_U_iso_or_equiv
_atom_site_adp_type
_atom_site_calc_flag
_atom_site_refinement_flags
_atom_site_occupancy
_atom_site_symmetry_multiplicity
In In1 0.716069(17) 0.792788(13) 0.730349(10) 0.00941(5) Uani d . 1 1
O O1 0.81082(17) 0.78122(15) 0.57022(11) 0.0132(3) Uani d . 1 1
O O2 0.77166(18) 0.81433(15) 0.39645(11) 0.0165(3) Uani d . 1 1
O O3 0.43118(19) 0.60530(14) 0.22385(11) 0.0154(3) Uani d . 1 1
O O4 0.38691(19) 0.80920(15) 0.21595(11) 0.0179(3) Uani d . 1 1
H H4O 0.3870 0.7721 0.1416 0.021 Uiso d R 1 1
O O5 0.64775(17) 0.86624(14) 0.90207(10) 0.0127(3) Uani d . 1 1
O O6 0.73152(19) 1.05169(15) 1.08983(11) 0.0171(3) Uani d . 1 1
O O7 0.92356(19) 1.40964(15) 1.17662(11) 0.0165(3) Uani d . 1 1
O O8 1.10615(18) 1.31541(14) 1.24362(11) 0.0144(3) Uani d . 1 1
O O9 0.50749(18) 0.56958(14) 0.66940(11) 0.0168(3) Uani d . 1 1
H H91 0.3972 0.5539 0.6473 0.020 Uiso d R 1 1
H H92 0.5325 0.5180 0.7057 0.020 Uiso d R 1 1
N N1 0.5111(2) 0.83155(16) 0.61329(13) 0.0105(3) Uani d . 1 1
N N2 0.9159(2) 1.03454(17) 0.83361(13) 0.0104(3) Uani d . 1 1
C C1 0.5347(2) 0.80161(19) 0.49914(15) 0.0101(4) Uani d . 1 1
C C2 0.4018(3) 0.78340(19) 0.40403(16) 0.0120(4) Uani d . 1 1
C C3 0.2455(3) 0.8044(2) 0.43128(17) 0.0159(4) Uani d . 1 1
H H3 0.1527 0.7938 0.3685 0.019 Uiso calc R 1 1
C C4 0.2254(3) 0.8406(2) 0.54992(17) 0.0165(4) Uani d . 1 1
H H4 0.1209 0.8583 0.5699 0.020 Uiso calc R 1 1
C C5 0.3595(3) 0.8508(2) 0.63908(16) 0.0135(4) Uani d . 1 1
H H5 0.3442 0.8717 0.7200 0.016 Uiso calc R 1 1
C C6 0.7195(2) 0.79807(19) 0.48430(15) 0.0107(4) Uani d . 1 1
C C7 0.4120(3) 0.7255(2) 0.27281(16) 0.0124(4) Uani d . 1 1
C C8 0.9017(3) 1.0999(2) 0.94915(15) 0.0100(3) Uani d . 1 1
C C9 1.0201(3) 1.2475(2) 1.02728(15) 0.0113(4) Uani d . 1 1
C C10 1.1540(3) 1.3289(2) 0.98329(16) 0.0153(4) Uani d . 1 1
H H10 1.2361 1.4305 1.0348 0.018 Uiso calc R 1 1
C C11 1.1667(3) 1.2612(2) 0.86462(16) 0.0158(4) Uani d . 1 1
H H11 1.2570 1.3154 0.8335 0.019 Uiso calc R 1 1
C C12 1.0452(3) 1.1130(2) 0.79220(16) 0.0131(4) Uani d . 1 1
H H12 1.0537 1.0655 0.7107 0.016 Uiso calc R 1 1
C C13 0.7493(3) 1.0014(2) 0.98602(15) 0.0113(4) Uani d . 1 1
C C14 1.0119(3) 1.3270(2) 1.15813(15) 0.0121(4) Uani d . 1 1
O O10 0.39345(18) 0.69562(15) -0.00496(11) 0.0167(3) Uani d . 1 1
H H101 0.4704 0.7512 -0.0293 0.020 Uiso d R 1 1
H H102 0.2944 0.6616 -0.0572 0.020 Uiso d R 1 1
O O11 0.83456(19) 0.48403(16) 0.39983(12) 0.0217(3) Uani d . 1 1
H H111 0.8943 0.5668 0.4609 0.026 Uiso d R 1 1
H H112 0.8849 0.4755 0.3413 0.026 Uiso d R 1 1

loop_
_atom_site_aniso_label
_atom_site_aniso_U_11
_atom_site_aniso_U_22
_atom_site_aniso_U_33
_atom_site_aniso_U_12
_atom_site_aniso_U_13
_atom_site_aniso_U_23
In1 0.00961(8) 0.01133(8) 0.00717(7) 0.00362(6) 0.00213(5) 0.00400(5)
O1 0.0104(7) 0.0217(7) 0.0097(6) 0.0077(6) 0.0033(5) 0.0072(5)
O2 0.0164(8) 0.0241(7) 0.0127(6) 0.0077(6) 0.0072(6) 0.0105(6)
O3 0.0209(8) 0.0118(6) 0.0123(6) 0.0055(6) 0.0014(6) 0.0050(5)
O4 0.0275(9) 0.0184(7) 0.0112(6) 0.0112(6) 0.0027(6) 0.0084(5)
O5 0.0112(7) 0.0143(6) 0.0108(6) 0.0026(6) 0.0040(5) 0.0049(5)
O6 0.0181(8) 0.0196(7) 0.0113(6) 0.0046(6) 0.0074(6) 0.0049(5)
O7 0.0191(8) 0.0186(7) 0.0129(6) 0.0119(6) 0.0014(6) 0.0039(5)
O8 0.0164(8) 0.0191(7) 0.0098(6) 0.0102(6) 0.0018(5) 0.0055(5)
O9 0.0132(7) 0.0150(7) 0.0218(7) 0.0033(6) -0.0003(6) 0.0106(6)
N1 0.0104(8) 0.0097(7) 0.0111(7) 0.0032(6) 0.0033(6) 0.0046(6)
N2 0.0103(8) 0.0124(7) 0.0098(7) 0.0047(7) 0.0026(6) 0.0054(6)
C1 0.0104(10) 0.0068(8) 0.0122(8) 0.0017(7) 0.0028(7) 0.0044(7)
C2 0.0130(10) 0.0083(8) 0.0135(8) 0.0021(8) 0.0013(7) 0.0056(7)
C3 0.0128(10) 0.0173(9) 0.0183(9) 0.0062(8) 0.0001(8) 0.0087(8)
C4 0.0124(10) 0.0161(9) 0.0238(10) 0.0074(8) 0.0067(8) 0.0089(8)
C5 0.0145(10) 0.0109(9) 0.0158(9) 0.0048(8) 0.0068(8) 0.0057(7)
C6 0.0100(10) 0.0088(8) 0.0100(8) 0.0015(7) 0.0013(7) 0.0023(7)
C7 0.0072(9) 0.0135(9) 0.0136(8) 0.0008(8) -0.0013(7) 0.0063(7)
C8 0.0104(10) 0.0131(9) 0.0094(8) 0.0063(8) 0.0027(7) 0.0062(7)
C9 0.0115(10) 0.0142(9) 0.0100(8) 0.0068(8) 0.0012(7) 0.0058(7)
C10 0.0149(11) 0.0139(9) 0.0139(8) 0.0027(8) 0.0007(8) 0.0054(7)
C11 0.0147(11) 0.0171(9) 0.0153(9) 0.0027(8) 0.0056(8) 0.0090(8)
C12 0.0142(10) 0.0158(9) 0.0107(8) 0.0057(8) 0.0050(7) 0.0065(7)
C13 0.0104(10) 0.0148(9) 0.0113(8) 0.0070(8) 0.0017(7) 0.0067(7)
C14 0.0103(10) 0.0110(9) 0.0115(8) 0.0009(8) 0.0015(7) 0.0038(7)
O10 0.0133(7) 0.0224(7) 0.0134(6) 0.0027(6) 0.0014(5) 0.0106(6)
O11 0.0204(8) 0.0215(7) 0.0203(7) 0.0069(6) 0.0059(6) 0.0061(6)

loop_
_atom_type_symbol
_atom_type_description
_atom_type_scat_dispersion_real
_atom_type_scat_dispersion_imag
_atom_type_scat_source
C C 0.0033 0.0016 'International Tables Vol C Tables 4.2.6.8 and 6.1.1.4'
H H 0.0000 0.0000 'International Tables Vol C Tables 4.2.6.8 and 6.1.1.4'
N N 0.0061 0.0033 'International Tables Vol C Tables 4.2.6.8 and 6.1.1.4'
O O 0.0106 0.0060 'International Tables Vol C Tables 4.2.6.8 and 6.1.1.4'
In In -0.7276 1.3100 'International Tables Vol C Tables 4.2.6.8 and 6.1.1.4'

loop_
_geom_angle_atom_site_label_1
_geom_angle_atom_site_label_2
_geom_angle_atom_site_label_3
_geom_angle_site_symmetry_1
_geom_angle_site_symmetry_3
_geom_angle
O8 In1 O1 2_777 . 83.58(5)
O8 In1 O9 2_777 . 84.44(5)
O1 In1 O9 . . 101.63(5)
O8 In1 O5 2_777 . 104.07(5)
O1 In1 O5 . . 165.16(5)
O9 In1 O5 . . 91.87(5)
O8 In1 N2 2_777 . 97.32(5)
O1 In1 N2 . . 91.20(5)
O9 In1 N2 . . 167.17(5)
O5 In1 N2 . . 75.36(5)
O8 In1 N1 2_777 . 153.16(5)
O1 In1 N1 . . 75.34(5)
O9 In1 N1 . . 83.75(5)
O5 In1 N1 . . 100.33(5)
N2 In1 N1 . . 99.52(5)
C6 O1 In1 . . 119.19(11)
C7 O4 H4O . . 112.4
C13 O5 In1 . . 118.93(11)
C14 O8 In1 . 2_777 140.24(11)
In1 O9 H91 . . 121.2
In1 O9 H92 . . 112.4
H91 O9 H92 . . 117.5
C5 N1 C1 . . 120.12(15)
C5 N1 In1 . . 126.80(11)
C1 N1 In1 . . 111.76(11)
C12 N2 C8 . . 119.97(16)
C12 N2 In1 . . 126.11(11)
C8 N2 In1 . . 113.89(12)
N1 C1 C2 . . 121.65(16)
N1 C1 C6 . . 115.19(15)
C2 C1 C6 . . 123.09(15)
C1 C2 C3 . . 118.00(16)
C1 C2 C7 . . 122.31(16)
C3 C2 C7 . . 119.33(16)
C4 C3 C2 . . 119.91(17)
C4 C3 H3 . . 120.0
C2 C3 H3 . . 120.0
C5 C4 C3 . . 119.06(17)
C5 C4 H4 . . 120.5
C3 C4 H4 . . 120.5
N1 C5 C4 . . 121.17(16)
N1 C5 H5 . . 119.4
C4 C5 H5 . . 119.4
O2 C6 O1 . . 125.21(17)
O2 C6 C1 . . 119.13(15)
O1 C6 C1 . . 115.64(14)
O3 C7 O4 . . 124.16(16)
O3 C7 C2 . . 121.80(15)
O4 C7 C2 . . 113.89(15)
N2 C8 C9 . . 121.27(16)
N2 C8 C13 . . 115.55(15)
C9 C8 C13 . . 123.18(15)
C8 C9 C10 . . 118.45(16)
C8 C9 C14 . . 123.82(16)
C10 C9 C14 . . 117.73(16)
C11 C10 C9 . . 119.83(18)
C11 C10 H10 . . 120.1
C9 C10 H10 . . 120.1
C10 C11 C12 . . 118.58(18)
C10 C11 H11 . . 120.7
C12 C11 H11 . . 120.7
N2 C12 C11 . . 121.89(16)
N2 C12 H12 . . 119.1
C11 C12 H12 . . 119.1
O6 C13 O5 . . 124.90(17)
O6 C13 C8 . . 119.05(16)
O5 C13 C8 . . 116.05(14)
O7 C14 O8 . . 123.27(15)
O7 C14 C9 . . 117.88(15)
O8 C14 C9 . . 118.63(15)
H101 O10 H102 . . 105.0
H111 O11 H112 . . 111.8

loop_
_geom_bond_atom_site_label_1
_geom_bond_atom_site_label_2
_geom_bond_site_symmetry_2
_geom_bond_distance
In1 O8 2_777 2.1153(12)
In1 O1 . 2.1199(12)
In1 O9 . 2.1319(13)
In1 O5 . 2.1324(11)
In1 N2 . 2.2339(15)
In1 N1 . 2.2618(14)
O1 C6 . 1.289(2)
O2 C6 . 1.216(2)
O3 C7 . 1.221(2)
O4 C7 . 1.302(2)
O4 H4O . 0.8401
O5 C13 . 1.300(2)
O6 C13 . 1.216(2)
O7 C14 . 1.240(2)
O8 C14 . 1.268(2)
O8 In1 2_777 2.1152(12)
O9 H91 . 0.8400
O9 H92 . 0.8400
N1 C5 . 1.343(2)
N1 C1 . 1.345(2)
N2 C12 . 1.339(2)
N2 C8 . 1.350(2)
C1 C2 . 1.390(2)
C1 C6 . 1.522(2)
C2 C3 . 1.392(3)
C2 C7 . 1.500(2)
C3 C4 . 1.383(3)
C3 H3 . 0.9500
C4 C5 . 1.383(3)
C4 H4 . 0.9500
C5 H5 . 0.9500
C8 C9 . 1.386(3)
C8 C13 . 1.517(3)
C9 C10 . 1.396(3)
C9 C14 . 1.517(2)
C10 C11 . 1.382(2)
C10 H10 . 0.9500
C11 C12 . 1.383(3)
C11 H11 . 0.9500
C12 H12 . 0.9500
O10 H101 . 0.8400
O10 H102 . 0.8400
O11 H111 . 0.8400
O11 H112 . 0.8400

loop_
_geom_hbond_atom_site_label_D
_geom_hbond_atom_site_label_H
_geom_hbond_atom_site_label_A
_geom_hbond_site_symmetry_A
_geom_hbond_distance_DH
_geom_hbond_distance_HA
_geom_hbond_distance_DA
_geom_hbond_angle_DHA
O9 H91 O11 2_666 0.84 1.75 2.5938(19) 178
O9 H92 O3 2_666 0.84 1.80 2.6402(17) 175
O11 H112 O7 1_544 0.84 1.95 2.7595(18) 162
O10 H101 O5 1_554 0.84 1.97 2.8065(18) 175
O10 H102 O7 2_676 0.84 1.88 2.7237(19) 178
O4 H4O O10 . 0.84 1.67 2.5124(17) 178
C4 H4 O1 1_455 0.95 2.35 3.231(2) 154
C5 H5 O6 2_677 0.95 2.36 3.293(2) 168
C11 H11 O3 2_776 0.95 2.61 3.495(2) 156
C12 H12 O2 2_776 0.95 2.33 2.993(2) 126

loop_
_geom_torsion_atom_site_label_1
_geom_torsion_atom_site_label_2
_geom_torsion_atom_site_label_3
_geom_torsion_atom_site_label_4
_geom_torsion_site_symmetry_1
_geom_torsion
O8 In1 O1 C6 2_777 162.67(13)
O9 In1 O1 C6 . 79.72(13)
O5 In1 O1 C6 . -75.3(2)
N2 In1 O1 C6 . -100.10(13)
N1 In1 O1 C6 . -0.57(12)
O8 In1 O5 C13 2_777 89.72(12)
O1 In1 O5 C13 . -30.0(2)
O9 In1 O5 C13 . 174.45(12)
N2 In1 O5 C13 . -4.31(11)
N1 In1 O5 C13 . -101.56(12)
O8 In1 N1 C5 2_777 138.04(14)
O1 In1 N1 C5 . 177.42(15)
O9 In1 N1 C5 . 73.64(15)
O5 In1 N1 C5 . -17.12(15)
N2 In1 N1 C5 . -93.83(15)
O8 In1 N1 C1 2_777 -28.73(19)
O1 In1 N1 C1 . 10.65(11)
O9 In1 N1 C1 . -93.12(12)
O5 In1 N1 C1 . 176.11(12)
N2 In1 N1 C1 . 99.40(12)
O8 In1 N2 C12 2_777 78.74(14)
O1 In1 N2 C12 . -4.94(14)
O9 In1 N2 C12 . 175.85(19)
O5 In1 N2 C12 . -178.56(15)
N1 In1 N2 C12 . -80.27(14)
O8 In1 N2 C8 2_777 -99.18(12)
O1 In1 N2 C8 . 177.14(12)
O9 In1 N2 C8 . -2.1(3)
O5 In1 N2 C8 . 3.52(11)
N1 In1 N2 C8 . 101.80(12)
C5 N1 C1 C2 . -2.7(3)
In1 N1 C1 C2 . 165.07(13)
C5 N1 C1 C6 . 174.13(15)
In1 N1 C1 C6 . -18.10(17)
N1 C1 C2 C3 . 3.0(3)
C6 C1 C2 C3 . -173.52(16)
N1 C1 C2 C7 . -169.95(16)
C6 C1 C2 C7 . 13.5(3)
C1 C2 C3 C4 . -0.7(3)
C7 C2 C3 C4 . 172.56(17)
C2 C3 C4 C5 . -2.0(3)
C1 N1 C5 C4 . -0.1(3)
In1 N1 C5 C4 . -165.89(13)
C3 C4 C5 N1 . 2.5(3)
In1 O1 C6 O2 . 169.57(14)
In1 O1 C6 C1 . -8.69(19)
N1 C1 C6 O2 . -159.83(16)
C2 C1 C6 O2 . 16.9(3)
N1 C1 C6 O1 . 18.5(2)
C2 C1 C6 O1 . -164.68(16)
C1 C2 C7 O3 . 53.6(3)
C3 C2 C7 O3 . -119.3(2)
C1 C2 C7 O4 . -130.59(18)
C3 C2 C7 O4 . 56.5(2)
C12 N2 C8 C9 . -0.6(2)
In1 N2 C8 C9 . 177.46(12)
C12 N2 C8 C13 . 179.38(15)
In1 N2 C8 C13 . -2.56(18)
N2 C8 C9 C10 . 0.9(2)
C13 C8 C9 C10 . -179.06(16)
N2 C8 C9 C14 . -179.73(16)
C13 C8 C9 C14 . 0.3(3)
C8 C9 C10 C11 . -0.5(3)
C14 C9 C10 C11 . -179.94(16)
C9 C10 C11 C12 . -0.1(3)
C8 N2 C12 C11 . -0.1(3)
In1 N2 C12 C11 . -177.90(13)
C10 C11 C12 N2 . 0.4(3)
In1 O5 C13 O6 . -174.77(13)
In1 O5 C13 C8 . 4.34(18)
N2 C8 C13 O6 . 178.18(15)
C9 C8 C13 O6 . -1.8(3)
N2 C8 C13 O5 . -1.0(2)
C9 C8 C13 O5 . 179.00(15)
In1 O8 C14 O7 2_777 -176.98(13)
In1 O8 C14 C9 2_777 -2.6(3)
C8 C9 C14 O7 . -93.8(2)
C10 C9 C14 O7 . 85.6(2)
C8 C9 C14 O8 . 91.5(2)
C10 C9 C14 O8 . -89.1(2)
